data_7115130
loop_
_publ_author_name
'Lin, Wenbin'
'Ma, Ling'
'Evans, Owen R.'

_publ_section_title
;
 NLO-active zinc(ii) and cadmium(ii) coordination networks with 8-fold
 diamondoid structures
;
_journal_issue 22
_journal_name_full 'Chemical Communications'
_journal_page_first 2263
_journal_paper_doi 10.1039/b007335k
_journal_year 2000
_chemical_formula_sum 'C28 H20 N2 O4 Zn'
_chemical_formula_weight 513.83
_chemical_name_systematic
; 
 ? 
;
_space_group_IT_number 5
_symmetry_space_group_name_Hall 'C 2y'
_symmetry_space_group_name_H-M 'C 1 2 1'
_atom_sites_solution_hydrogens geom
_atom_sites_solution_primary direct
_atom_sites_solution_secondary difmap
_audit_creation_method SHELXL-97
_cell_angle_alpha 90.00
_cell_angle_beta 95.207(2)
_cell_angle_gamma 90.00
_cell_formula_units_Z 4
_cell_length_a 21.522(3)
_cell_length_b 8.8667(11)
_cell_length_c 13.0464(16)
_cell_measurement_temperature 173(2)
_cell_volume 2479.4(6)
_computing_structure_refinement 'SHELXL-97 (Sheldrick, 1997)'
_computing_structure_solution 'SHELXS-97 (Sheldrick, 1990)'
_diffrn_ambient_temperature 173(2)
_diffrn_measured_fraction_theta_full 0.957
_diffrn_measured_fraction_theta_max 0.957
_diffrn_radiation_monochromator graphite
_diffrn_radiation_source 'fine-focus sealed tube'
_diffrn_radiation_type MoK\a
_diffrn_radiation_wavelength 0.71073
_diffrn_reflns_av_R_equivalents 0.0866
_diffrn_reflns_av_sigmaI/netI 0.1223
_diffrn_reflns_limit_h_max 21
_diffrn_reflns_limit_h_min -28
_diffrn_reflns_limit_k_max 11
_diffrn_reflns_limit_k_min -10
_diffrn_reflns_limit_l_max 11
_diffrn_reflns_limit_l_min -17
_diffrn_reflns_number 8191
_diffrn_reflns_theta_full 28.30
_diffrn_reflns_theta_max 28.30
_diffrn_reflns_theta_min 1.57
_exptl_absorpt_coefficient_mu 1.027
_exptl_crystal_density_diffrn 1.377
_exptl_crystal_density_method 'not measured'
_exptl_crystal_F_000 1056
_refine_diff_density_max 0.661
_refine_diff_density_min -0.665
_refine_diff_density_rms 0.099
_refine_ls_abs_structure_details 'Flack H D (1983), Acta Cryst. A39, 876-881'
_refine_ls_abs_structure_Flack 0.03(2)
_refine_ls_extinction_method none
_refine_ls_goodness_of_fit_ref 0.977
_refine_ls_hydrogen_treatment mixed
_refine_ls_matrix_type full
_refine_ls_number_parameters 317
_refine_ls_number_reflns 5453
_refine_ls_number_restraints 1
_refine_ls_restrained_S_all 0.977
_refine_ls_R_factor_all 0.1105
_refine_ls_R_factor_gt 0.0642
_refine_ls_shift/su_max 0.000
_refine_ls_shift/su_mean 0.000
_refine_ls_structure_factor_coef Fsqd
_refine_ls_weighting_details 'calc w=1/[\s^2^(Fo^2^)+(0.0863P)^2^+0.0000P] where P=(Fo^2^+2Fc^2^)/3'
_refine_ls_weighting_scheme calc
_refine_ls_wR_factor_gt 0.1422
_refine_ls_wR_factor_ref 0.1615
_reflns_number_gt 3671
_reflns_number_total 5453
_reflns_threshold_expression >2sigma(I)
_cod_data_source_file b007335k.txt
_cod_data_source_block compound2
_cod_original_cell_volume 2479.4(5)
_cod_database_code 7115130

loop_
_symmetry_equiv_pos_as_xyz
'x, y, z'
'-x, y, -z'
'x+1/2, y+1/2, z'
'-x+1/2, y+1/2, -z'

loop_
_atom_site_label
_atom_site_type_symbol
_atom_site_fract_x
_atom_site_fract_y
_atom_site_fract_z
_atom_site_U_iso_or_equiv
_atom_site_adp_type
_atom_site_occupancy
_atom_site_symmetry_multiplicity
_atom_site_calc_flag
_atom_site_refinement_flags
Zn1 Zn 1.0000 0.68446(9) 1.0000 0.0268(3) Uani 1 2 d S
Zn2 Zn 0.5000 1.58574(10) 1.5000 0.0254(3) Uani 1 2 d S
O2 O 0.94878(19) 0.7332(5) 1.1276(3) 0.0370(11) Uani 1 1 d .
O1 O 0.9227(2) 0.8539(6) 0.9846(4) 0.0484(13) Uani 1 1 d .
N1 N 0.5420(2) 1.4317(6) 1.4121(4) 0.0316(12) Uani 1 1 d .
C1 C 0.9160(3) 0.8295(7) 1.0765(5) 0.0322(14) Uani 1 1 d .
C2 C 0.8664(3) 0.9111(7) 1.1285(5) 0.0324(14) Uani 1 1 d .
C10 C 0.6300(3) 1.2825(8) 1.3025(5) 0.0384(16) Uani 1 1 d .
C5 C 0.7729(3) 1.0588(8) 1.2262(6) 0.0390(18) Uani 1 1 d .
C12 C 0.5454(3) 1.4562(7) 1.3118(5) 0.0326(14) Uani 1 1 d .
H12 H 0.5173 1.5266 1.2779 0.039 Uiso 1 1 calc R
C9 C 0.6782(3) 1.2122(9) 1.2425(6) 0.0443(18) Uani 1 1 d .
H9 H 0.6748 1.2284 1.1702 0.053 Uiso 1 1 calc R
C6 C 0.8177(3) 0.9724(9) 1.2819(6) 0.0429(17) Uani 1 1 d .
H6 H 0.8169 0.9638 1.3544 0.051 Uiso 1 1 calc R
C13 C 0.5806(3) 1.3283(9) 1.4574(5) 0.0444(18) Uani 1 1 d .
H13 H 0.5773 1.3061 1.5279 0.053 Uiso 1 1 calc R
C14 C 0.6247(3) 1.2523(8) 1.4077(6) 0.0510(19) Uani 1 1 d .
H14 H 0.6513 1.1805 1.4435 0.061 Uiso 1 1 calc R
C7 C 0.8636(3) 0.8986(8) 1.2337(5) 0.0364(15) Uani 1 1 d .
H7 H 0.8935 0.8386 1.2733 0.044 Uiso 1 1 calc R
C11 C 0.5879(3) 1.3841(7) 1.2542(5) 0.0360(15) Uani 1 1 d .
H11 H 0.5881 1.4042 1.1827 0.043 Uiso 1 1 calc R
C8 C 0.7241(3) 1.1311(8) 1.2819(6) 0.0444(19) Uani 1 1 d .
H8 H 0.7267 1.1162 1.3543 0.053 Uiso 1 1 calc R
C4 C 0.7759(3) 1.0726(8) 1.1196(6) 0.0466(17) Uani 1 1 d .
H4 H 0.7458 1.1324 1.0803 0.056 Uiso 1 1 calc R
C3 C 0.8225(3) 0.9991(8) 1.0705(6) 0.0426(17) Uani 1 1 d .
H3 H 0.8243 1.0091 0.9983 0.051 Uiso 1 1 calc R
O4 O 0.6075(2) 1.7199(7) 1.4653(4) 0.0588(15) Uani 1 1 d .
O3 O 0.5529(2) 1.7030(7) 1.6000(4) 0.0384(12) Uani 1 1 d .
C15 C 0.5995(3) 1.7515(8) 1.5551(6) 0.0383(18) Uani 1 1 d .
N2 N 0.9458(2) 2.5252(6) 1.9168(4) 0.0277(13) Uani 1 1 d .
C22 C 0.7719(3) 2.1549(8) 1.7801(5) 0.0369(19) Uani 1 1 d .
H22 H 0.7606 2.1848 1.8458 0.044 Uiso 1 1 calc R
C19 C 0.7293(3) 2.0558(7) 1.7200(5) 0.0317(17) Uani 1 1 d .
C26 C 0.8999(3) 2.4576(8) 1.9617(5) 0.0348(17) Uani 1 1 d .
H26 H 0.8941 2.4830 2.0309 0.042 Uiso 1 1 calc R
C20 C 0.7363(3) 2.0105(7) 1.6185(5) 0.0324(14) Uani 1 1 d .
H20 H 0.7707 2.0475 1.5851 0.039 Uiso 1 1 calc R
C24 C 0.8674(3) 2.3114(8) 1.8120(5) 0.0325(16) Uani 1 1 d .
C25 C 0.8604(3) 2.3528(8) 1.9124(5) 0.0349(16) Uani 1 1 d .
H25 H 0.8282 2.3087 1.9477 0.042 Uiso 1 1 calc R
C23 C 0.8255(3) 2.2078(8) 1.7509(5) 0.0342(16) Uani 1 1 d .
H23 H 0.8376 2.1762 1.6860 0.041 Uiso 1 1 calc R
C28 C 0.9176(3) 2.3781(7) 1.7660(5) 0.0314(14) Uani 1 1 d .
H28 H 0.9260 2.3523 1.6980 0.038 Uiso 1 1 calc R
C27 C 0.9544(3) 2.4827(7) 1.8232(5) 0.0337(14) Uani 1 1 d .
H27 H 0.9882 2.5265 1.7918 0.040 Uiso 1 1 calc R
C17 C 0.6351(4) 1.9032(10) 1.7125(6) 0.046(2) Uani 1 1 d .
H17 H 0.5999 1.8683 1.7447 0.055 Uiso 1 1 calc R
C16 C 0.6443(3) 1.8578(7) 1.6133(5) 0.0301(15) Uani 1 1 d .
C18 C 0.6775(4) 1.9996(9) 1.7643(7) 0.049(2) Uani 1 1 d .
H18 H 0.6711 2.0286 1.8326 0.059 Uiso 1 1 calc R
C21 C 0.6949(3) 1.9145(7) 1.5667(5) 0.0334(14) Uani 1 1 d .
H21 H 0.7008 1.8861 1.4980 0.040 Uiso 1 1 calc R

loop_
_atom_site_aniso_label
_atom_site_aniso_U_11
_atom_site_aniso_U_22
_atom_site_aniso_U_33
_atom_site_aniso_U_23
_atom_site_aniso_U_13
_atom_site_aniso_U_12
Zn1 0.0235(6) 0.0304(6) 0.0277(6) 0.000 0.0087(5) 0.000
Zn2 0.0198(6) 0.0305(6) 0.0265(6) 0.000 0.0061(5) 0.000
O2 0.030(2) 0.044(3) 0.037(3) -0.005(2) 0.0046(19) 0.006(2)
O1 0.054(3) 0.053(3) 0.041(3) 0.000(2) 0.022(2) 0.011(2)
N1 0.027(3) 0.037(3) 0.031(3) 0.000(2) 0.008(2) -0.001(2)
C1 0.027(3) 0.031(4) 0.039(4) -0.008(3) 0.006(3) -0.001(3)
C2 0.025(3) 0.033(3) 0.040(4) -0.005(3) 0.008(3) -0.003(3)
C10 0.030(3) 0.044(4) 0.043(4) -0.015(3) 0.012(3) -0.005(3)
C5 0.029(4) 0.031(4) 0.059(5) -0.009(3) 0.016(3) -0.006(3)
C12 0.029(3) 0.031(3) 0.039(4) 0.001(3) 0.005(3) -0.002(3)
C9 0.041(4) 0.037(4) 0.056(5) -0.009(4) 0.012(3) 0.004(3)
C6 0.035(4) 0.050(5) 0.045(4) -0.015(4) 0.010(3) 0.002(3)
C13 0.043(4) 0.051(5) 0.041(4) 0.010(4) 0.015(3) 0.018(3)
C14 0.049(5) 0.040(4) 0.066(5) 0.004(4) 0.017(4) 0.020(3)
C7 0.033(4) 0.042(4) 0.036(4) -0.003(3) 0.008(3) 0.001(3)
C11 0.035(4) 0.040(4) 0.035(4) -0.010(3) 0.011(3) -0.004(3)
C8 0.043(4) 0.036(4) 0.056(5) -0.014(3) 0.012(3) -0.005(3)
C4 0.038(4) 0.035(4) 0.067(5) -0.002(4) 0.002(3) 0.015(3)
C3 0.040(4) 0.040(4) 0.048(4) 0.003(3) 0.009(3) 0.015(3)
O4 0.065(3) 0.073(4) 0.040(3) -0.010(3) 0.011(2) -0.035(3)
O3 0.027(2) 0.047(3) 0.041(3) 0.000(3) 0.002(2) -0.010(2)
C15 0.035(4) 0.035(4) 0.044(4) 0.007(3) -0.005(3) 0.001(3)
N2 0.023(3) 0.032(3) 0.029(3) -0.002(2) 0.007(2) -0.004(2)
C22 0.028(4) 0.034(5) 0.049(5) -0.003(3) 0.008(3) 0.000(3)
C19 0.028(4) 0.027(4) 0.039(4) -0.001(3) 0.003(3) -0.005(2)
C26 0.032(4) 0.040(4) 0.034(4) -0.006(3) 0.012(3) -0.003(3)
C20 0.031(3) 0.033(3) 0.035(3) 0.003(3) 0.008(3) -0.001(3)
C24 0.024(3) 0.035(4) 0.038(4) 0.000(3) 0.005(3) 0.001(3)
C25 0.028(4) 0.039(4) 0.039(4) 0.000(3) 0.008(3) -0.004(3)
C23 0.033(3) 0.030(4) 0.039(4) -0.006(3) 0.003(3) -0.003(3)
C28 0.028(3) 0.035(3) 0.032(3) -0.006(3) 0.008(3) -0.006(3)
C27 0.029(3) 0.034(4) 0.039(4) 0.000(3) 0.008(3) -0.004(3)
C17 0.041(4) 0.060(5) 0.039(4) -0.011(4) 0.014(3) -0.013(4)
C16 0.027(3) 0.030(4) 0.033(4) 0.006(3) 0.002(3) -0.001(3)
C18 0.040(4) 0.053(5) 0.056(5) -0.024(4) 0.017(4) -0.014(4)
C21 0.035(3) 0.040(4) 0.025(3) 0.001(3) 0.002(3) -0.004(3)

loop_
_atom_type_symbol
_atom_type_description
_atom_type_scat_dispersion_real
_atom_type_scat_dispersion_imag
_atom_type_scat_source
C C 0.0033 0.0016 'International Tables Vol C Tables 4.2.6.8 and 6.1.1.4'
H H 0.0000 0.0000 'International Tables Vol C Tables 4.2.6.8 and 6.1.1.4'
N N 0.0061 0.0033 'International Tables Vol C Tables 4.2.6.8 and 6.1.1.4'
O O 0.0106 0.0060 'International Tables Vol C Tables 4.2.6.8 and 6.1.1.4'
Zn Zn 0.2839 1.4301 'International Tables Vol C Tables 4.2.6.8 and 6.1.1.4'

loop_
_geom_angle_atom_site_label_1
_geom_angle_atom_site_label_2
_geom_angle_atom_site_label_3
_geom_angle
_geom_angle_site_symmetry_1
_geom_angle_site_symmetry_3
N2 Zn1 N2 94.2(3) 1_534 2_738
N2 Zn1 O2 103.99(19) 1_534 .
N2 Zn1 O2 92.03(18) 2_738 .
N2 Zn1 O2 92.03(18) 1_534 2_757
N2 Zn1 O2 103.99(18) 2_738 2_757
O2 Zn1 O2 156.5(3) . 2_757
N2 Zn1 O1 151.92(18) 1_534 2_757
N2 Zn1 O1 91.8(2) 2_738 2_757
O2 Zn1 O1 103.16(17) . 2_757
O2 Zn1 O1 59.92(17) 2_757 2_757
N2 Zn1 O1 91.8(2) 1_534 .
N2 Zn1 O1 151.92(18) 2_738 .
O2 Zn1 O1 59.92(16) . .
O2 Zn1 O1 103.16(17) 2_757 .
O1 Zn1 O1 95.6(3) 2_757 .
N2 Zn1 C1 122.3(2) 1_534 2_757
N2 Zn1 C1 99.6(2) 2_738 2_757
O2 Zn1 C1 130.9(2) . 2_757
O2 Zn1 C1 30.25(19) 2_757 2_757
O1 Zn1 C1 29.68(19) 2_757 2_757
O1 Zn1 C1 100.24(19) . 2_757
N2 Zn1 C1 99.6(2) 1_534 .
N2 Zn1 C1 122.3(2) 2_738 .
O2 Zn1 C1 30.25(19) . .
O2 Zn1 C1 130.9(2) 2_757 .
O1 Zn1 C1 100.24(19) 2_757 .
O1 Zn1 C1 29.68(19) . .
C1 Zn1 C1 118.1(3) 2_757 .
O3 Zn2 O3 115.6(3) . 2_658
O3 Zn2 N1 118.0(2) . .
O3 Zn2 N1 104.0(2) 2_658 .
O3 Zn2 N1 104.0(2) . 2_658
O3 Zn2 N1 118.0(2) 2_658 2_658
N1 Zn2 N1 96.2(3) . 2_658
C1 O2 Zn1 91.6(4) . .
C1 O1 Zn1 87.0(4) . .
C12 N1 C13 117.2(5) . .
C12 N1 Zn2 120.5(4) . .
C13 N1 Zn2 119.9(4) . .
O1 C1 O2 121.4(6) . .
O1 C1 C2 120.3(6) . .
O2 C1 C2 118.3(6) . .
O1 C1 Zn1 63.3(3) . .
O2 C1 Zn1 58.1(3) . .
C2 C1 Zn1 176.4(5) . .
C7 C2 C3 119.7(6) . .
C7 C2 C1 120.5(6) . .
C3 C2 C1 119.8(6) . .
C11 C10 C14 117.2(6) . .
C11 C10 C9 119.3(7) . .
C14 C10 C9 123.5(7) . .
C6 C5 C4 118.5(6) . .
C6 C5 C8 118.3(7) . .
C4 C5 C8 123.2(7) . .
N1 C12 C11 123.5(6) . .
C8 C9 C10 124.6(7) . .
C7 C6 C5 121.0(7) . .
N1 C13 C14 123.8(7) . .
C13 C14 C10 119.0(7) . .
C6 C7 C2 120.7(7) . .
C10 C11 C12 119.1(6) . .
C9 C8 C5 126.8(8) . .
C3 C4 C5 120.8(6) . .
C2 C3 C4 119.3(7) . .
C15 O3 Zn2 107.9(5) . .
O4 C15 O3 122.7(7) . .
O4 C15 C16 119.0(6) . .
O3 C15 C16 118.2(7) . .
C27 N2 C26 117.0(6) . .
C27 N2 Zn1 124.4(4) . 1_576
C26 N2 Zn1 118.6(5) . 1_576
C23 C22 C19 125.5(6) . .
C18 C19 C20 116.6(6) . .
C18 C19 C22 118.9(6) . .
C20 C19 C22 124.5(5) . .
N2 C26 C25 123.1(7) . .
C21 C20 C19 121.5(6) . .
C25 C24 C28 116.4(6) . .
C25 C24 C23 124.5(6) . .
C28 C24 C23 119.1(6) . .
C26 C25 C24 120.4(6) . .
C22 C23 C24 124.7(7) . .
C27 C28 C24 118.1(6) . .
N2 C27 C28 124.8(6) . .
C18 C17 C16 119.5(7) . .
C17 C16 C21 119.2(6) . .
C17 C16 C15 121.0(6) . .
C21 C16 C15 119.8(6) . .
C17 C18 C19 122.4(7) . .
C20 C21 C16 120.7(6) . .

loop_
_geom_bond_atom_site_label_1
_geom_bond_atom_site_label_2
_geom_bond_distance
_geom_bond_site_symmetry_2
Zn1 N2 2.075(5) 1_534
Zn1 N2 2.075(5) 2_738
Zn1 O2 2.123(4) .
Zn1 O2 2.123(4) 2_757
Zn1 O1 2.237(5) 2_757
Zn1 O1 2.237(5) .
Zn1 C1 2.500(6) 2_757
Zn1 C1 2.500(6) .
Zn2 O3 1.952(5) .
Zn2 O3 1.952(5) 2_658
Zn2 N1 2.046(5) .
Zn2 N1 2.046(5) 2_658
O2 C1 1.260(8) .
O1 C1 1.239(7) .
N1 C12 1.335(8) .
N1 C13 1.338(8) .
C1 C2 1.501(8) .
C2 C7 1.384(9) .
C2 C3 1.395(9) .
C10 C11 1.387(10) .
C10 C14 1.413(10) .
C10 C9 1.491(8) .
C5 C6 1.385(11) .
C5 C4 1.403(9) .
C5 C8 1.478(9) .
C12 C11 1.391(8) .
C9 C8 1.291(10) .
C6 C7 1.383(9) .
C13 C14 1.373(9) .
C4 C3 1.401(9) .
O4 C15 1.232(8) .
O3 C15 1.280(8) .
C15 C16 1.504(10) .
N2 C27 1.307(8) .
N2 C26 1.336(8) .
N2 Zn1 2.075(5) 1_576
C22 C23 1.334(8) .
C22 C19 1.448(9) .
C19 C18 1.394(10) .
C19 C20 1.405(8) .
C26 C25 1.378(10) .
C20 C21 1.367(9) .
C24 C25 1.381(9) .
C24 C28 1.412(8) .
C24 C23 1.470(10) .
C28 C27 1.391(8) .
C17 C18 1.380(11) .
C17 C16 1.387(9) .
C16 C21 1.389(8) .
